data_3000287
loop_
_publ_author_name
'Rakovsk\'y, Erik'
'\<Sebesta, Radovan'
'Palchykov, Vitalii'

_journal_name_full 'To be published'
_chemical_formula_sum 'C28 H27 N3 O3'
_chemical_name_systematic
;         
(3R*,3'R*)-1-benzyl-3'-(4-methoxyphenyl)-N,N-dimethyl-2-oxo-3',4'-
dihydrospiro[indoline-3,2'-pyrrole]-5'-carboxamide
;
_space_group_name_Hall '-P 1'
_space_group_name_H-M_alt 'P -1'
_cell_angle_alpha 72.503(3)
_cell_angle_beta 80.490(3)
_cell_angle_gamma 66.171(3)
_cell_length_a 8.9767(4)
_cell_length_b 10.3314(4)
_cell_length_c 14.0050(6)
_cell_measurement_temperature 100.15
_cell_volume 1131.73(9)
_diffrn_ambient_temperature 100(2)
_diffrn_radiation_probe x-ray
_diffrn_radiation_type CuK\a
_diffrn_radiation_wavelength 1.54186
_refine_ls_goodness_of_fit_ref 1.049
_refine_ls_R_factor_all 0.0377
_refine_ls_R_factor_gt 0.0363
_refine_ls_wR_factor_gt 0.0931
_refine_ls_wR_factor_ref 0.0943
_cod_database_code 3000287
_cod_hold_until_date 2021-06-07

loop_
_atom_site_label
_atom_site_fract_x
_atom_site_fract_y
_atom_site_fract_z
? ? ? ?
